data_1000154
loop_
_publ_author_name
'Le Bail, A.'
'Laval, J.-P.'

_publ_section_title
;
 Synthesis and crystal structure of \a-Ba~2~ZrF~8~ and Pb~2~ZrF~8~
 determined ab initio from synchrotron and neutron powder diffraction
 data
;
_journal_coden_ASTM EJSCE5
_journal_issue 4-5
_journal_name_full
;
 European Journal of Solid State and Inorganic Chemistry
;
_journal_page_first 357
_journal_page_last 372
_journal_paper_doi 10.1016/S0992-4361(98)80432-3
_journal_volume 35
_journal_year 1998
_chemical_formula_structural 'Pb2 Zr F8'
_chemical_formula_sum 'F8 Pb2 Zr'
_chemical_name_systematic 'Dilead zirconium fluoride'
_space_group_IT_number 62
_symmetry_cell_setting orthorhombic
_symmetry_Int_Tables_number 62
_symmetry_space_group_name_Hall '-P 2ac 2n'
_symmetry_space_group_name_H-M 'P n m a'
_cell_angle_alpha 90
_cell_angle_beta 90
_cell_angle_gamma 90
_cell_formula_units_Z 4
_cell_length_a 10.0800(3)
_cell_length_b 5.3262(1)
_cell_length_c 11.6637(3)
_cell_volume 626.2
_refine_ls_R_factor_all 0.034
_cod_database_code 1000154

loop_
_symmetry_equiv_pos_as_xyz
x,y,z
1/2+x,1/2-y,1/2-z
-x,1/2+y,-z
1/2-x,-y,1/2+z
-x,-y,-z
1/2-x,1/2+y,1/2+z
x,1/2-y,z
1/2+x,y,1/2-z

loop_
_atom_site_label
_atom_site_type_symbol
_atom_site_symmetry_multiplicity
_atom_site_Wyckoff_symbol
_atom_site_fract_x
_atom_site_fract_y
_atom_site_fract_z
_atom_site_occupancy
_atom_site_attached_hydrogens
_atom_site_calc_flag
Pb1 Pb2+ 4 c 0.8714(2) 0.25 0.9197(1) 1. 0 d
Pb2 Pb2+ 4 c 0.4570(2) 0.25 0.1565(1) 1. 0 d
Zr1 Zr4+ 4 c 0.2498(4) 0.25 0.8724(2) 1. 0 d
F1 F1- 8 d 0.0888(11) 0.4601(27) 0.8776(11) 1. 0 d
F2 F1- 8 d 0.1112(10) 0.9998(28) 0.4638(10) 1. 0 d
F3 F1- 8 d 0.3690(12) 0.4967(24) 0.7677(10) 1. 0 d
F4 F1- 4 c 0.1870(16) 0.25 0.0455(15) 1. 0 d
F5 F1- 4 c 0.1779(16) 0.25 0.7070(15) 1. 0 d

loop_
_atom_type_symbol
_atom_type_oxidation_number
Pb2+ 2.000
Zr4+ 4.000
F1- -1.000
